data_4066257
loop_
_publ_author_name
'Ananikov, Valentine P.'
'Gayduk, Konstantin A.'
'Starikova, Zoya A.'
'Beletskaya, Irina P.'

_publ_section_title
;
 Ni(acac)2/Phosphine as an Excellent Precursor of Nickel(0) for Catalytic
 Systems&#x2020;
;
_journal_issue 21
_journal_name_full Organometallics
_journal_page_first 5098
_journal_paper_doi 10.1021/om1003732
_journal_volume 29
_journal_year 2010
_chemical_formula_moiety 'C38 H36 Ni P2 S2'
_chemical_formula_sum 'C38 H36 Ni P2 S2'
_chemical_formula_weight 677.44
_chemical_name_systematic
; 
 ? 
;
_space_group_IT_number 15
_symmetry_cell_setting monoclinic
_symmetry_space_group_name_Hall '-C 2yc'
_symmetry_space_group_name_H-M 'C 1 2/c 1'
_atom_sites_solution_hydrogens geom
_atom_sites_solution_primary direct
_atom_sites_solution_secondary difmap
_audit_creation_method SHELXL-97
_cell_angle_alpha 90.00
_cell_angle_beta 100.6380(10)
_cell_angle_gamma 90.00
_cell_formula_units_Z 4
_cell_length_a 21.7484(15)
_cell_length_b 8.9734(6)
_cell_length_c 16.5363(11)
_cell_measurement_reflns_used 216
_cell_measurement_temperature 100(2)
_cell_measurement_theta_max 29
_cell_measurement_theta_min 3
_cell_volume 3171.7(4)
_computing_cell_refinement 'Bruker SAINT'
_computing_data_collection 'Bruker APEX II'
_computing_data_reduction 'Bruker SAINT'
_computing_molecular_graphics 'Bruker SHELXTL'
_computing_publication_material 'Bruker SHELXTL'
_computing_structure_refinement 'SHELXL-97 (Sheldrick, 1997)'
_computing_structure_solution 'SHELXS-97 (Sheldrick, 1997)'
_diffrn_ambient_temperature 100(2)
_diffrn_measured_fraction_theta_full 0.996
_diffrn_measured_fraction_theta_max 0.996
_diffrn_measurement_device_type 'Bruker APEX II CCD area detector''
_diffrn_measurement_method 'omega scans'
_diffrn_radiation_monochromator graphite
_diffrn_radiation_source 'fine-focus sealed tube'
_diffrn_radiation_type MoK\a
_diffrn_radiation_wavelength 0.71073
_diffrn_reflns_av_R_equivalents 0.0200
_diffrn_reflns_av_sigmaI/netI 0.0170
_diffrn_reflns_limit_h_max 29
_diffrn_reflns_limit_h_min -27
_diffrn_reflns_limit_k_max 12
_diffrn_reflns_limit_k_min -12
_diffrn_reflns_limit_l_max 22
_diffrn_reflns_limit_l_min -22
_diffrn_reflns_number 15980
_diffrn_reflns_theta_full 29.00
_diffrn_reflns_theta_max 29.00
_diffrn_reflns_theta_min 1.91
_exptl_absorpt_coefficient_mu 0.872
_exptl_absorpt_correction_T_max 0.842
_exptl_absorpt_correction_T_min 0.696
_exptl_absorpt_correction_type multi-scan
_exptl_absorpt_process_details SADABS
_exptl_crystal_colour black
_exptl_crystal_density_diffrn 1.419
_exptl_crystal_density_method 'not measured'
_exptl_crystal_description prism
_exptl_crystal_F_000 1416
_exptl_crystal_size_max 0.55
_exptl_crystal_size_mid 0.35
_exptl_crystal_size_min 0.20
_refine_diff_density_max 0.409
_refine_diff_density_min -0.202
_refine_ls_extinction_method none
_refine_ls_goodness_of_fit_ref 1.017
_refine_ls_hydrogen_treatment constr
_refine_ls_matrix_type full
_refine_ls_number_parameters 196
_refine_ls_number_reflns 4203
_refine_ls_number_restraints 0
_refine_ls_restrained_S_all 1.017
_refine_ls_R_factor_all 0.0270
_refine_ls_R_factor_gt 0.0242
_refine_ls_shift/su_max 0.001
_refine_ls_shift/su_mean 0.000
_refine_ls_structure_factor_coef Fsqd
_refine_ls_weighting_details 'calc w=1/[\s^2^(Fo^2^)+(0.0418P)^2^+1.6288P] where P=(Fo^2^+2Fc^2^)/3'
_refine_ls_weighting_scheme calc
_refine_ls_wR_factor_gt 0.0675
_refine_ls_wR_factor_ref 0.0688
_reflns_number_gt 3781
_reflns_number_total 4203
_reflns_threshold_expression I>2\s(I)
_cod_data_source_file om1003732_si_003.cif
_cod_data_source_block 2b
_cod_depositor_comments
;
The following automatic conversions were performed:

'_symmetry_cell_setting' value 'Monoclinic' changed to 'monoclinic'
according to /home/saulius/struct/CIF-dictionaries/cif_core.dic
dictionary named 'cif_core.dic' version 2.4.1 from 2010-06-29.

Automatic conversion script
Id: cif_fix_values 1715 2011-07-08 13:25:40Z adriana 
;
_cod_original_sg_symbol_H-M 'C 2/c'
_cod_database_code 4066257

loop_
_symmetry_equiv_pos_as_xyz
'x, y, z'
'-x, y, -z+1/2'
'x+1/2, y+1/2, z'
'-x+1/2, y+1/2, -z+1/2'
'-x, -y, -z'
'x, -y, z-1/2'
'-x+1/2, -y+1/2, -z'
'x+1/2, -y+1/2, z-1/2'

loop_
_atom_site_label
_atom_site_type_symbol
_atom_site_fract_x
_atom_site_fract_y
_atom_site_fract_z
_atom_site_U_iso_or_equiv
_atom_site_adp_type
_atom_site_occupancy
_atom_site_symmetry_multiplicity
_atom_site_calc_flag
_atom_site_refinement_flags
Ni1 Ni 0.0000 0.86705(2) 0.2500 0.01438(6) Uani 1 2 d S
P1 P -0.086743(14) 0.84392(3) 0.303199(17) 0.01505(7) Uani 1 1 d .
S1 S 0.048706(14) 0.87664(3) 0.379125(17) 0.02051(8) Uani 1 1 d .
C1 C 0.10352(5) 1.02161(13) 0.38062(7) 0.0181(2) Uani 1 1 d .
C2 C 0.09213(6) 1.14580(14) 0.32882(7) 0.0222(2) Uani 1 1 d .
H2A H 0.0535 1.1564 0.2943 0.027 Uiso 1 1 calc R
C3 C 0.13798(7) 1.25342(14) 0.32837(8) 0.0260(3) Uani 1 1 d .
H3A H 0.1301 1.3345 0.2929 0.031 Uiso 1 1 calc R
C4 C 0.19543(7) 1.24068(14) 0.38043(8) 0.0262(3) Uani 1 1 d .
H4A H 0.2263 1.3121 0.3795 0.031 Uiso 1 1 calc R
C5 C 0.20659(6) 1.12017(14) 0.43408(8) 0.0225(2) Uani 1 1 d .
H5A H 0.2448 1.1122 0.4700 0.027 Uiso 1 1 calc R
C6 C 0.16113(6) 1.01196(13) 0.43432(7) 0.0190(2) Uani 1 1 d .
H6A H 0.1690 0.9321 0.4706 0.023 Uiso 1 1 calc R
C7 C -0.10158(6) 0.99278(13) 0.37150(7) 0.0210(2) Uani 1 1 d .
H7A H -0.1377 0.9685 0.3946 0.032 Uiso 1 1 calc R
H7B H -0.1089 1.0842 0.3411 0.032 Uiso 1 1 calc R
H7C H -0.0660 1.0043 0.4150 0.032 Uiso 1 1 calc R
C8 C -0.16234(5) 0.81461(13) 0.23546(7) 0.0169(2) Uani 1 1 d .
C9 C -0.16856(6) 0.69616(13) 0.17931(7) 0.0206(2) Uani 1 1 d .
H9A H -0.1351 0.6317 0.1788 0.025 Uiso 1 1 calc R
C10 C -0.22441(6) 0.67461(14) 0.12448(8) 0.0239(2) Uani 1 1 d .
H10A H -0.2282 0.5959 0.0873 0.029 Uiso 1 1 calc R
C11 C -0.27463(6) 0.76999(14) 0.12487(8) 0.0243(3) Uani 1 1 d .
H11A H -0.3118 0.7557 0.0877 0.029 Uiso 1 1 calc R
C12 C -0.26924(6) 0.88635(14) 0.18059(8) 0.0233(2) Uani 1 1 d .
H12A H -0.3031 0.9494 0.1813 0.028 Uiso 1 1 calc R
C13 C -0.21330(6) 0.90945(14) 0.23560(7) 0.0199(2) Uani 1 1 d .
H13A H -0.2098 0.9884 0.2726 0.024 Uiso 1 1 calc R
C14 C -0.07942(5) 0.67544(13) 0.36624(7) 0.0168(2) Uani 1 1 d .
C15 C -0.10094(6) 0.66527(14) 0.44052(7) 0.0219(2) Uani 1 1 d .
H15A H -0.1189 0.7478 0.4610 0.026 Uiso 1 1 calc R
C16 C -0.09556(6) 0.53149(15) 0.48388(7) 0.0262(3) Uani 1 1 d .
H16A H -0.1100 0.5255 0.5333 0.031 Uiso 1 1 calc R
C17 C -0.06912(6) 0.40784(15) 0.45451(8) 0.0253(3) Uani 1 1 d .
H17A H -0.0658 0.3190 0.4839 0.030 Uiso 1 1 calc R
C18 C -0.04756(6) 0.41690(14) 0.38078(8) 0.0248(3) Uani 1 1 d .
H18A H -0.0297 0.3339 0.3606 0.030 Uiso 1 1 calc R
C19 C -0.05262(6) 0.54967(13) 0.33709(8) 0.0211(2) Uani 1 1 d .
H19A H -0.0380 0.5550 0.2878 0.025 Uiso 1 1 calc R

loop_
_atom_site_aniso_label
_atom_site_aniso_U_11
_atom_site_aniso_U_22
_atom_site_aniso_U_33
_atom_site_aniso_U_23
_atom_site_aniso_U_13
_atom_site_aniso_U_12
Ni1 0.01334(11) 0.01551(10) 0.01453(10) 0.000 0.00318(7) 0.000
P1 0.01505(14) 0.01496(13) 0.01557(13) -0.00024(10) 0.00392(10) 0.00040(10)
S1 0.01713(14) 0.02848(16) 0.01572(13) 0.00352(10) 0.00251(10) -0.00431(11)
C1 0.0188(6) 0.0205(5) 0.0156(5) -0.0027(4) 0.0052(4) -0.0006(4)
C2 0.0240(6) 0.0233(6) 0.0186(5) -0.0010(4) 0.0020(4) 0.0028(5)
C3 0.0378(7) 0.0184(5) 0.0219(6) 0.0000(4) 0.0057(5) -0.0014(5)
C4 0.0329(7) 0.0220(6) 0.0245(6) -0.0056(5) 0.0075(5) -0.0085(5)
C5 0.0226(6) 0.0251(6) 0.0192(5) -0.0060(4) 0.0028(4) -0.0028(5)
C6 0.0214(6) 0.0205(5) 0.0153(5) -0.0026(4) 0.0042(4) -0.0001(4)
C7 0.0231(6) 0.0193(5) 0.0214(5) -0.0032(4) 0.0058(4) 0.0024(4)
C8 0.0154(5) 0.0174(5) 0.0181(5) 0.0028(4) 0.0039(4) -0.0006(4)
C9 0.0193(6) 0.0168(5) 0.0248(6) 0.0009(4) 0.0016(4) 0.0007(4)
C10 0.0243(6) 0.0187(5) 0.0266(6) 0.0004(5) -0.0006(5) -0.0035(5)
C11 0.0179(6) 0.0260(6) 0.0273(6) 0.0066(5) 0.0002(5) -0.0037(5)
C12 0.0162(6) 0.0279(6) 0.0264(6) 0.0067(5) 0.0056(5) 0.0033(5)
C13 0.0187(6) 0.0222(5) 0.0198(5) 0.0027(4) 0.0064(4) 0.0017(4)
C14 0.0146(5) 0.0178(5) 0.0174(5) 0.0019(4) 0.0018(4) -0.0016(4)
C15 0.0228(6) 0.0246(6) 0.0189(5) -0.0002(4) 0.0051(4) -0.0011(5)
C16 0.0277(7) 0.0315(7) 0.0192(5) 0.0054(5) 0.0035(5) -0.0067(5)
C17 0.0242(6) 0.0224(6) 0.0258(6) 0.0084(5) -0.0042(5) -0.0054(5)
C18 0.0220(6) 0.0187(5) 0.0326(7) 0.0021(5) 0.0025(5) 0.0009(5)
C19 0.0197(6) 0.0209(5) 0.0237(5) 0.0017(4) 0.0068(4) 0.0003(4)

loop_
_atom_type_symbol
_atom_type_description
_atom_type_scat_dispersion_real
_atom_type_scat_dispersion_imag
_atom_type_scat_source
C C 0.0033 0.0016 'International Tables Vol C Tables 4.2.6.8 and 6.1.1.4'
H H 0.0000 0.0000 'International Tables Vol C Tables 4.2.6.8 and 6.1.1.4'
P P 0.1023 0.0942 'International Tables Vol C Tables 4.2.6.8 and 6.1.1.4'
S S 0.1246 0.1234 'International Tables Vol C Tables 4.2.6.8 and 6.1.1.4'
Ni Ni 0.3393 1.1124 'International Tables Vol C Tables 4.2.6.8 and 6.1.1.4'

loop_
_geom_angle_atom_site_label_1
_geom_angle_atom_site_label_2
_geom_angle_atom_site_label_3
_geom_angle
_geom_angle_site_symmetry_1
_geom_angle_site_symmetry_3
S1 Ni1 S1 175.521(19) . 2
S1 Ni1 P1 84.943(12) . .
S1 Ni1 P1 95.475(12) 2 .
S1 Ni1 P1 95.475(12) . 2
S1 Ni1 P1 84.943(12) 2 2
P1 Ni1 P1 169.335(18) . 2
C7 P1 C14 105.11(5) . .
C7 P1 C8 104.10(5) . .
C14 P1 C8 101.79(5) . .
C7 P1 Ni1 115.88(4) . .
C14 P1 Ni1 108.10(4) . .
C8 P1 Ni1 120.08(4) . .
C1 S1 Ni1 104.21(4) . .
C6 C1 C2 118.34(11) . .
C6 C1 S1 119.20(9) . .
C2 C1 S1 122.45(9) . .
C3 C2 C1 120.71(12) . .
C3 C2 H2A 119.6 . .
C1 C2 H2A 119.6 . .
C4 C3 C2 120.36(12) . .
C4 C3 H3A 119.8 . .
C2 C3 H3A 119.8 . .
C3 C4 C5 119.45(12) . .
C3 C4 H4A 120.3 . .
C5 C4 H4A 120.3 . .
C6 C5 C4 120.37(12) . .
C6 C5 H5A 119.8 . .
C4 C5 H5A 119.8 . .
C5 C6 C1 120.71(11) . .
C5 C6 H6A 119.6 . .
C1 C6 H6A 119.6 . .
P1 C7 H7A 109.5 . .
P1 C7 H7B 109.5 . .
H7A C7 H7B 109.5 . .
P1 C7 H7C 109.5 . .
H7A C7 H7C 109.5 . .
H7B C7 H7C 109.5 . .
C13 C8 C9 118.91(11) . .
C13 C8 P1 122.33(9) . .
C9 C8 P1 118.72(9) . .
C10 C9 C8 120.27(11) . .
C10 C9 H9A 119.9 . .
C8 C9 H9A 119.9 . .
C11 C10 C9 120.34(12) . .
C11 C10 H10A 119.8 . .
C9 C10 H10A 119.8 . .
C12 C11 C10 119.89(12) . .
C12 C11 H11A 120.1 . .
C10 C11 H11A 120.1 . .
C11 C12 C13 120.23(12) . .
C11 C12 H12A 119.9 . .
C13 C12 H12A 119.9 . .
C12 C13 C8 120.36(11) . .
C12 C13 H13A 119.8 . .
C8 C13 H13A 119.8 . .
C15 C14 C19 118.69(11) . .
C15 C14 P1 123.24(9) . .
C19 C14 P1 118.04(9) . .
C16 C15 C14 119.98(12) . .
C16 C15 H15A 120.0 . .
C14 C15 H15A 120.0 . .
C17 C16 C15 120.89(12) . .
C17 C16 H16A 119.6 . .
C15 C16 H16A 119.6 . .
C16 C17 C18 119.54(12) . .
C16 C17 H17A 120.2 . .
C18 C17 H17A 120.2 . .
C17 C18 C19 120.06(12) . .
C17 C18 H18A 120.0 . .
C19 C18 H18A 120.0 . .
C18 C19 C14 120.83(11) . .
C18 C19 H19A 119.6 . .
C14 C19 H19A 119.6 . .

loop_
_geom_bond_atom_site_label_1
_geom_bond_atom_site_label_2
_geom_bond_distance
_geom_bond_site_symmetry_2
Ni1 S1 2.2031(3) .
Ni1 S1 2.2031(3) 2
Ni1 P1 2.2335(3) .
Ni1 P1 2.2335(3) 2
P1 C7 1.8163(12) .
P1 C14 1.8266(12) .
P1 C8 1.8295(12) .
S1 C1 1.7616(12) .
C1 C6 1.3982(16) .
C1 C2 1.3994(16) .
C2 C3 1.3892(19) .
C2 H2A 0.9300 .
C3 C4 1.3849(19) .
C3 H3A 0.9300 .
C4 C5 1.3914(18) .
C4 H4A 0.9300 .
C5 C6 1.3864(17) .
C5 H5A 0.9300 .
C6 H6A 0.9300 .
C7 H7A 0.9600 .
C7 H7B 0.9600 .
C7 H7C 0.9600 .
C8 C13 1.3976(16) .
C8 C9 1.4014(16) .
C9 C10 1.3887(17) .
C9 H9A 0.9300 .
C10 C11 1.3886(18) .
C10 H10A 0.9300 .
C11 C12 1.3832(18) .
C11 H11A 0.9300 .
C12 C13 1.3937(17) .
C12 H12A 0.9300 .
C13 H13A 0.9300 .
C14 C15 1.3958(16) .
C14 C19 1.3962(17) .
C15 C16 1.3921(18) .
C15 H15A 0.9300 .
C16 C17 1.379(2) .
C16 H16A 0.9300 .
C17 C18 1.3871(19) .
C17 H17A 0.9300 .
C18 C19 1.3871(17) .
C18 H18A 0.9300 .
C19 H19A 0.9300 .

loop_
_geom_torsion_atom_site_label_1
_geom_torsion_atom_site_label_2
_geom_torsion_atom_site_label_3
_geom_torsion_atom_site_label_4
_geom_torsion
_geom_torsion_site_symmetry_1
S1 Ni1 P1 C7 57.30(5) .
S1 Ni1 P1 C7 -118.22(5) 2
P1 Ni1 P1 C7 150.03(4) 2
S1 Ni1 P1 C14 -60.30(4) .
S1 Ni1 P1 C14 124.18(4) 2
P1 Ni1 P1 C14 32.43(4) 2
S1 Ni1 P1 C8 -176.26(4) .
S1 Ni1 P1 C8 8.22(5) 2
P1 Ni1 P1 C8 -83.53(4) 2
P1 Ni1 S1 C1 -136.75(4) .
P1 Ni1 S1 C1 53.95(4) 2
Ni1 S1 C1 C6 -146.73(8) .
Ni1 S1 C1 C2 32.11(10) .
C6 C1 C2 C3 2.72(17) .
S1 C1 C2 C3 -176.13(9) .
C1 C2 C3 C4 -1.18(19) .
C2 C3 C4 C5 -0.88(19) .
C3 C4 C5 C6 1.34(19) .
C4 C5 C6 C1 0.25(18) .
C2 C1 C6 C5 -2.26(17) .
S1 C1 C6 C5 176.63(9) .
C7 P1 C8 C13 8.22(11) .
C14 P1 C8 C13 117.30(10) .
Ni1 P1 C8 C13 -123.51(9) .
C7 P1 C8 C9 -174.27(9) .
C14 P1 C8 C9 -65.19(10) .
Ni1 P1 C8 C9 54.00(10) .
C13 C8 C9 C10 0.45(17) .
P1 C8 C9 C10 -177.15(9) .
C8 C9 C10 C11 -0.12(19) .
C9 C10 C11 C12 -0.55(19) .
C10 C11 C12 C13 0.88(19) .
C11 C12 C13 C8 -0.55(18) .
C9 C8 C13 C12 -0.12(17) .
P1 C8 C13 C12 177.38(9) .
C7 P1 C14 C15 17.75(12) .
C8 P1 C14 C15 -90.56(11) .
Ni1 P1 C14 C15 142.08(9) .
C7 P1 C14 C19 -164.23(9) .
C8 P1 C14 C19 87.46(10) .
Ni1 P1 C14 C19 -39.90(10) .
C19 C14 C15 C16 -0.12(18) .
P1 C14 C15 C16 177.88(10) .
C14 C15 C16 C17 0.02(19) .
C15 C16 C17 C18 0.02(19) .
C16 C17 C18 C19 0.04(19) .
C17 C18 C19 C14 -0.15(19) .
C15 C14 C19 C18 0.19(18) .
P1 C14 C19 C18 -177.92(10) .
